data_7702705
loop_
_publ_author_name
'Croxtall, Ben'
'Fawcett, John'
'Hope, Eric G.'
'Stuart, Alison M.'

_publ_section_title
;
 Synthesis and coordination chemistry of ortho-perfluoroalkyl-derivatised
 triarylphosphines
;
_journal_issue 4
_journal_name_full 'Journal of the Chemical Society, Dalton Transactions'
_journal_page_first 491
_journal_paper_doi 10.1039/b107390g
_journal_year 2002
_chemical_formula_moiety 'C38 H28 Cl2 F6 P2 Pt'
_chemical_formula_sum 'C38 H28 Cl2 F6 P2 Pt'
_chemical_formula_weight 926.53
_space_group_IT_number 14
_space_group_name_Hall '-P 2yn'
_space_group_name_H-M_alt 'P 1 21/n 1'
_symmetry_cell_setting triclinic
_symmetry_space_group_name_H-M 'P 1 21/n 1'
_atom_sites_solution_hydrogens geom
_atom_sites_solution_primary direct
_atom_sites_solution_secondary difmap
_audit_creation_method SHELXL-97
_cell_angle_alpha 90.00
_cell_angle_beta 101.91(4)
_cell_angle_gamma 90.00
_cell_formula_units_Z 2
_cell_length_a 11.415(5)
_cell_length_b 11.238(8)
_cell_length_c 13.819(7)
_cell_measurement_reflns_used 38
_cell_measurement_temperature 190(2)
_cell_measurement_theta_max 12.54
_cell_measurement_theta_min 5.39
_cell_volume 1734.6(17)
_computing_cell_refinement 'XSCANS (Fait, 1991)'
_computing_data_collection 'XSCANS (Fait, 1991)'
_computing_data_reduction 'XSCANS (Fait, 1991)'
_computing_molecular_graphics 'SHELXL-97 (Sheldrick, 1997)'
_computing_publication_material 'SHELXL-97 (Sheldrick, 1997)'
_computing_structure_refinement 'SHELXL-97 (Sheldrick, 1997)'
_computing_structure_solution 'SHELXS-97 (Sheldrick, 1990)'
_diffrn_ambient_temperature 190(2)
_diffrn_measured_fraction_theta_full 0.976
_diffrn_measured_fraction_theta_max 0.976
_diffrn_measurement_device_type 'Bruker P4 diffractometer'
_diffrn_measurement_method 'omega scan'
_diffrn_radiation_monochromator graphite
_diffrn_radiation_source 'fine-focus sealed tube'
_diffrn_radiation_type MoK\a
_diffrn_radiation_wavelength 0.71073
_diffrn_reflns_av_R_equivalents 0.0480
_diffrn_reflns_av_sigmaI/netI 0.0458
_diffrn_reflns_limit_h_max 13
_diffrn_reflns_limit_h_min 0
_diffrn_reflns_limit_k_max 13
_diffrn_reflns_limit_k_min -1
_diffrn_reflns_limit_l_max 16
_diffrn_reflns_limit_l_min -16
_diffrn_reflns_number 3474
_diffrn_reflns_theta_full 25.03
_diffrn_reflns_theta_max 25.03
_diffrn_reflns_theta_min 2.36
_diffrn_standards_decay_% <1
_diffrn_standards_interval_count 100
_diffrn_standards_number 3
_exptl_absorpt_coefficient_mu 4.351
_exptl_absorpt_correction_T_max 0.363
_exptl_absorpt_correction_T_min 0.227
_exptl_absorpt_correction_type psi-scan
_exptl_crystal_colour yellow
_exptl_crystal_density_diffrn 1.774
_exptl_crystal_density_method 'not measured'
_exptl_crystal_description block
_exptl_crystal_F_000 904
_exptl_crystal_size_max 0.49
_exptl_crystal_size_mid 0.41
_exptl_crystal_size_min 0.27
_refine_diff_density_max 1.842
_refine_diff_density_min -2.318
_refine_diff_density_rms 0.175
_refine_ls_extinction_method none
_refine_ls_goodness_of_fit_ref 1.047
_refine_ls_hydrogen_treatment constr
_refine_ls_matrix_type full
_refine_ls_number_parameters 187
_refine_ls_number_reflns 2997
_refine_ls_number_restraints 0
_refine_ls_restrained_S_all 1.047
_refine_ls_R_factor_all 0.0723
_refine_ls_R_factor_gt 0.0480
_refine_ls_shift/su_max 0.001
_refine_ls_shift/su_mean 0.000
_refine_ls_structure_factor_coef Fsqd
_refine_ls_weighting_details 'calc w=1/[\s^2^(Fo^2^)+(0.0724P)^2^+6.7950P] where P=(Fo^2^+2Fc^2^)/3'
_refine_ls_weighting_scheme calc
_refine_ls_wR_factor_gt 0.1146
_refine_ls_wR_factor_ref 0.1278
_reflns_number_gt 2148
_reflns_number_total 2997
_reflns_threshold_expression >2sigma(I)
_cod_data_source_file b107390g.txt
_cod_data_source_block 1
_cod_original_sg_symbol_H-M P2(1)/n
_cod_database_code 7702705

loop_
_symmetry_equiv_pos_as_xyz
'x, y, z'
'-x+1/2, y+1/2, -z+1/2'
'-x, -y, -z'
'x-1/2, -y-1/2, z-1/2'

loop_
_atom_site_label
_atom_site_type_symbol
_atom_site_fract_x
_atom_site_fract_y
_atom_site_fract_z
_atom_site_U_iso_or_equiv
_atom_site_adp_type
_atom_site_occupancy
_atom_site_symmetry_multiplicity
_atom_site_calc_flag
_atom_site_refinement_flags
Pt1 Pt 0.5000 0.0000 0.5000 0.02095(17) Uani 1 2 d S
Cl1 Cl 0.56711(19) 0.0367(2) 0.66650(15) 0.0323(5) Uani 1 1 d .
P1 P 0.69789(17) 0.01053(19) 0.48534(14) 0.0214(4) Uani 1 1 d .
F1 F 0.6106(5) 0.2494(5) 0.4406(4) 0.0467(15) Uani 1 1 d .
F2 F 0.6835(6) 0.4111(5) 0.5067(4) 0.0546(17) Uani 1 1 d .
F3 F 0.5672(6) 0.3096(7) 0.5750(5) 0.0621(19) Uani 1 1 d .
C2A C 0.6554(8) 0.2992(8) 0.5283(7) 0.034(2) Uani 1 1 d .
C1 C 0.7887(4) 0.1139(4) 0.5778(4) 0.0234(18) Uani 1 1 d G
C2 C 0.7611(4) 0.2332(4) 0.5876(4) 0.0270(19) Uani 1 1 d G
C3 C 0.8335(5) 0.3031(4) 0.6588(4) 0.0291(19) Uani 1 1 d G
H3A H 0.8150 0.3829 0.6654 0.035 Uiso 1 1 calc R
C4 C 0.9333(5) 0.2536(5) 0.7204(4) 0.036(2) Uani 1 1 d G
H4A H 0.9817 0.3003 0.7681 0.043 Uiso 1 1 calc R
C5 C 0.9609(4) 0.1343(5) 0.7106(4) 0.035(2) Uani 1 1 d G
H5A H 1.0277 0.1012 0.7518 0.043 Uiso 1 1 calc R
C6 C 0.8886(5) 0.0644(4) 0.6394(4) 0.034(2) Uani 1 1 d G
H6A H 0.9070 -0.0154 0.6328 0.041 Uiso 1 1 calc R
C7 C 0.7669(5) -0.1361(4) 0.5144(4) 0.0253(18) Uani 1 1 d G
C8 C 0.7266(4) -0.2064(5) 0.5836(4) 0.032(2) Uani 1 1 d G
H8A H 0.6639 -0.1802 0.6118 0.039 Uiso 1 1 calc R
C9 C 0.7800(5) -0.3159(5) 0.6108(4) 0.041(2) Uani 1 1 d G
H9A H 0.7531 -0.3630 0.6571 0.049 Uiso 1 1 calc R
C10 C 0.8738(5) -0.3550(4) 0.5688(4) 0.037(2) Uani 1 1 d G
H10A H 0.9095 -0.4283 0.5869 0.044 Uiso 1 1 calc R
C11 C 0.9141(4) -0.2847(5) 0.4996(4) 0.031(2) Uani 1 1 d G
H11A H 0.9768 -0.3109 0.4714 0.037 Uiso 1 1 calc R
C12 C 0.8606(5) -0.1752(4) 0.4724(4) 0.0298(19) Uani 1 1 d G
H12A H 0.8876 -0.1282 0.4261 0.036 Uiso 1 1 calc R
C13 C 0.7423(5) 0.0485(5) 0.3680(3) 0.0271(18) Uani 1 1 d G
C14 C 0.8255(5) 0.1376(5) 0.3636(3) 0.035(2) Uani 1 1 d G
H14A H 0.8574 0.1816 0.4199 0.042 Uiso 1 1 calc R
C15 C 0.8610(5) 0.1609(5) 0.2752(4) 0.042(2) Uani 1 1 d G
H15A H 0.9167 0.2205 0.2723 0.051 Uiso 1 1 calc R
C16 C 0.8134(5) 0.0951(6) 0.1911(3) 0.043(3) Uani 1 1 d G
H16A H 0.8371 0.1107 0.1319 0.052 Uiso 1 1 calc R
C17 C 0.7301(5) 0.0060(6) 0.1955(3) 0.041(2) Uani 1 1 d G
H17A H 0.6982 -0.0380 0.1392 0.049 Uiso 1 1 calc R
C18 C 0.6946(4) -0.0173(5) 0.2839(4) 0.035(2) Uani 1 1 d G
H18A H 0.6389 -0.0769 0.2869 0.042 Uiso 1 1 calc R

loop_
_atom_site_aniso_label
_atom_site_aniso_U_11
_atom_site_aniso_U_22
_atom_site_aniso_U_33
_atom_site_aniso_U_23
_atom_site_aniso_U_13
_atom_site_aniso_U_12
Pt1 0.0176(2) 0.0242(2) 0.0187(2) 0.0008(2) -0.00161(15) -0.0011(2)
Cl1 0.0290(11) 0.0473(13) 0.0190(9) -0.0014(8) 0.0013(8) -0.0032(9)
P1 0.0181(9) 0.0251(11) 0.0194(9) -0.0002(9) 0.0005(7) -0.0019(9)
F1 0.052(3) 0.039(3) 0.036(3) -0.009(2) -0.022(3) 0.010(3)
F2 0.070(4) 0.029(3) 0.053(4) 0.012(3) -0.015(3) -0.011(3)
F3 0.048(4) 0.084(5) 0.056(4) 0.024(4) 0.015(3) 0.030(4)
C2A 0.039(5) 0.029(5) 0.032(5) 0.000(4) 0.003(4) -0.004(4)
C1 0.014(4) 0.033(5) 0.021(4) 0.002(3) -0.004(3) -0.007(3)
C2 0.023(4) 0.033(5) 0.024(4) 0.001(4) 0.001(3) -0.004(4)
C3 0.033(5) 0.032(5) 0.022(4) -0.005(4) 0.006(4) -0.002(4)
C4 0.025(5) 0.055(6) 0.025(4) -0.014(4) -0.004(4) -0.016(4)
C5 0.025(5) 0.052(6) 0.024(4) -0.011(4) -0.008(4) 0.008(4)
C6 0.027(5) 0.040(6) 0.034(5) -0.002(4) 0.002(4) 0.004(4)
C7 0.016(4) 0.033(5) 0.025(4) -0.001(4) -0.001(3) 0.000(3)
C8 0.029(5) 0.034(5) 0.036(5) 0.007(4) 0.010(4) 0.005(4)
C9 0.043(6) 0.038(6) 0.045(6) 0.019(5) 0.016(5) 0.007(5)
C10 0.043(6) 0.024(5) 0.042(5) -0.003(4) 0.005(5) 0.002(4)
C11 0.023(4) 0.029(5) 0.039(5) -0.005(4) 0.002(4) -0.003(4)
C12 0.024(4) 0.035(5) 0.030(4) 0.004(4) 0.005(4) -0.003(4)
C13 0.022(4) 0.032(4) 0.027(4) -0.001(4) 0.002(3) 0.004(4)
C14 0.033(5) 0.041(5) 0.034(5) 0.005(4) 0.013(4) -0.008(4)
C15 0.050(6) 0.031(5) 0.048(6) 0.011(4) 0.014(5) 0.004(5)
C16 0.050(6) 0.059(7) 0.024(5) 0.015(5) 0.015(4) 0.013(5)
C17 0.030(5) 0.062(6) 0.030(5) -0.004(5) 0.002(4) -0.001(5)
C18 0.025(4) 0.052(6) 0.027(4) -0.003(4) 0.001(3) 0.000(4)

loop_
_atom_type_symbol
_atom_type_description
_atom_type_scat_dispersion_real
_atom_type_scat_dispersion_imag
_atom_type_scat_source
C C 0.0033 0.0016 'International Tables Vol C Tables 4.2.6.8 and 6.1.1.4'
H H 0.0000 0.0000 'International Tables Vol C Tables 4.2.6.8 and 6.1.1.4'
F F 0.0171 0.0103 'International Tables Vol C Tables 4.2.6.8 and 6.1.1.4'
P P 0.1023 0.0942 'International Tables Vol C Tables 4.2.6.8 and 6.1.1.4'
Cl Cl 0.1484 0.1585 'International Tables Vol C Tables 4.2.6.8 and 6.1.1.4'
Pt Pt -1.7033 8.3905 'International Tables Vol C Tables 4.2.6.8 and 6.1.1.4'

loop_
_geom_angle_atom_site_label_1
_geom_angle_atom_site_label_2
_geom_angle_atom_site_label_3
_geom_angle
_geom_angle_site_symmetry_1
_geom_angle_site_symmetry_3
Cl1 Pt1 Cl1 180.0 3_656 .
Cl1 Pt1 P1 92.93(8) 3_656 .
Cl1 Pt1 P1 87.07(8) . .
Cl1 Pt1 P1 87.07(8) 3_656 3_656
Cl1 Pt1 P1 92.93(8) . 3_656
P1 Pt1 P1 180.0 . 3_656
C7 P1 C13 102.5(3) . .
C7 P1 C1 104.8(3) . .
C13 P1 C1 104.0(3) . .
C7 P1 Pt1 108.52(19) . .
C13 P1 Pt1 122.6(2) . .
C1 P1 Pt1 112.6(2) . .
F3 C2A F1 107.2(8) . .
F3 C2A F2 105.5(8) . .
F1 C2A F2 104.8(7) . .
F3 C2A C2 112.8(7) . .
F1 C2A C2 113.6(7) . .
F2 C2A C2 112.3(7) . .
C2 C1 C6 120.0 . .
C2 C1 P1 124.0(3) . .
C6 C1 P1 116.0(3) . .
C1 C2 C3 120.0 . .
C1 C2 C2A 126.4(5) . .
C3 C2 C2A 113.6(5) . .
C2 C3 C4 120.0 . .
C5 C4 C3 120.0 . .
C4 C5 C6 120.0 . .
C5 C6 C1 120.0 . .
C8 C7 C12 120.0 . .
C8 C7 P1 118.3(3) . .
C12 C7 P1 121.7(3) . .
C9 C8 C7 120.0 . .
C10 C9 C8 120.0 . .
C9 C10 C11 120.0 . .
C10 C11 C12 120.0 . .
C11 C12 C7 120.0 . .
C14 C13 C18 120.0 . .
C14 C13 P1 121.3(3) . .
C18 C13 P1 118.7(3) . .
C13 C14 C15 120.0 . .
C16 C15 C14 120.0 . .
C17 C16 C15 120.0 . .
C16 C17 C18 120.0 . .
C17 C18 C13 120.0 . .

loop_
_geom_bond_atom_site_label_1
_geom_bond_atom_site_label_2
_geom_bond_distance
_geom_bond_site_symmetry_2
Pt1 Cl1 2.307(2) 3_656
Pt1 Cl1 2.307(2) .
Pt1 P1 2.312(2) .
Pt1 P1 2.312(2) 3_656
P1 C7 1.835(4) .
P1 C13 1.846(4) .
P1 C1 1.874(4) .
F1 C2A 1.336(10) .
F2 C2A 1.347(10) .
F3 C2A 1.309(11) .
C2A C2 1.506(10) .
C1 C2 1.3900 .
C1 C6 1.3900 .
C2 C3 1.3900 .
C3 C4 1.3900 .
C4 C5 1.3900 .
C5 C6 1.3900 .
C7 C8 1.3900 .
C7 C12 1.3900 .
C8 C9 1.3900 .
C9 C10 1.3900 .
C10 C11 1.3900 .
C11 C12 1.3900 .
C13 C14 1.3900 .
C13 C18 1.3900 .
C14 C15 1.3900 .
C15 C16 1.3900 .
C16 C17 1.3900 .
C17 C18 1.3900 .
